data_7713917
loop_
_publ_author_name
'Wang, Yanhong'
'Li, Shuang'
'Dou, Yalin'
'Li, Hui'
'Lu, Hongcheng'

_publ_section_title
;
 KMB4O6F3 (M = Co, Fe): Two-Dimensional Magnetic Fluorooxoborates with
 Triangular Lattice Directed by Triangular BO3 Unit
;
_journal_name_full 'Dalton Transactions'
_journal_paper_doi 10.1039/D3DT02394J
_journal_year 2023
_chemical_formula_moiety 'B4 Co F3 K O6'
_chemical_formula_sum 'B4 Co F3 K O6'
_chemical_formula_weight 294.27
_space_group_crystal_system monoclinic
_space_group_IT_number 14
_space_group_name_Hall '-P 2ybc'
_space_group_name_H-M_alt 'P 1 21/c 1'
_audit_creation_date 2022-09-09
_audit_creation_method
;
Olex2 1.2
(compiled 2018.05.29 svn.r3508 for OlexSys, GUI svn.r5506)
;
_audit_update_record
;
2022-09-12 deposited with the CCDC.	2023-09-07 downloaded from the CCDC.
;
_cell_angle_alpha 90
_cell_angle_beta 90.0860(10)
_cell_angle_gamma 90
_cell_formula_units_Z 4
_cell_length_a 9.08540(10)
_cell_length_b 7.57390(10)
_cell_length_c 8.75250(10)
_cell_measurement_reflns_used 5158
_cell_measurement_temperature 100.01(10)
_cell_measurement_theta_max 73.6730
_cell_measurement_theta_min 4.8830
_cell_volume 602.276(12)
_computing_cell_refinement 'CrysAlisPro 1.171.39.28b (Rigaku OD, 2015)'
_computing_data_collection 'CrysAlisPro 1.171.39.28b (Rigaku OD, 2015)'
_computing_data_reduction 'CrysAlisPro 1.171.39.28b (Rigaku OD, 2015)'
_computing_molecular_graphics 'Olex2 (Dolomanov et al., 2009)'
_computing_publication_material 'Olex2 (Dolomanov et al., 2009)'
_computing_structure_refinement 'ShelXL (Sheldrick, 2015)'
_diffrn_ambient_environment N~2~
_diffrn_ambient_temperature 100.01(10)
_diffrn_detector 'CCD plate'
_diffrn_measured_fraction_theta_full 0.996
_diffrn_measured_fraction_theta_max 0.986
_diffrn_measurement_details
;
List of Runs (angles in degrees, time in seconds):

  # Type    Start    End  Width  t~exp~   \w     \q     \k     \f   Frames
#--------------------------------------------------------------------------
  1  \w    -62.00 -15.00   0.50    0.50    --    0.00 -20.00 114.00   94
  2  \w    107.00 132.00   0.50    0.50    --   95.20  20.00 -78.00   50
  3  \w     73.00 104.00   0.50    0.50    --   95.20 -20.00 114.00   62
  4  \w     38.00  66.00   0.50    0.50    --   95.20 -20.00 114.00   56
  5  \w    -30.00  31.00   0.50    0.50    --    0.00 -82.00 150.00  122
  6  \w     33.00  59.00   0.50    0.50    --    0.00  20.00 -78.00   52
  7  \w     -9.00  29.00   0.50    0.50    --    0.00 -77.00  30.00   76
  8  \w    -33.00  29.00   0.50    0.50    --    0.00 -82.00 120.00  124
  9  \w      2.00  27.00   0.50    0.50    --    0.00  19.00 120.00   50
 10  \w    -39.00 -14.00   0.50    0.50    --    0.00 -77.00  30.00   50
 11  \w      6.00 125.00   0.50    0.50    --   95.20 -77.00 -30.00  238
 12  \w    149.00 181.00   0.50    0.50    --   95.20  56.00  20.46   64
 13  \w     73.00  99.00   0.50    0.50    --   95.20  61.00  60.00   52
 14  \w     76.00 101.00   0.50    0.50    --   95.20  61.00  30.00   50
 15  \w     79.00 109.00   0.50    0.50    --   95.20  30.00  90.00   60
 16  \w    129.00 155.00   0.50    0.50    --   95.20  45.00 -30.00   52
 17  \w      6.00 112.00   0.50    0.50    --   95.20 -45.00 150.00  212
 18  \w     72.00  98.00   0.50    0.50    --   95.20  61.00 -30.00   52
 19  \w    111.00 173.00   0.50    0.50    --   95.20  61.00  90.00  124
 20  \w     73.00 140.00   0.50    0.50    --   95.20  56.00  20.46  134
 21  \w     72.00  99.00   0.50    0.50    --   95.20  61.00 -60.00   54
 22  \w     73.00 102.00   0.50    0.50    --   95.20  61.00  90.00   58
 23  \w    131.00 157.00   0.50    0.50    --   95.20  61.00 -60.00   52
 24  \w     83.00 128.00   0.50    0.50    --   95.20  30.00   0.00   90
 25  \w     79.00 104.00   0.50    0.50    --   95.20  45.00  60.00   50
 26  \w     72.00  97.00   0.50    0.50    --   95.20  61.00 -16.45   50
 27  \w     73.00  99.00   0.50    0.50    --   95.20  61.00   0.00   52
 28  \w     81.00 106.00   0.50    0.50    --   95.20  45.00 -30.00   50
 29  \w    138.00 185.00   0.50    0.50    --   95.20  61.00  60.00   94
 30  \w     80.00 105.00   0.50    0.50    --   95.20  45.00  90.00   50
 31  \w     10.00 119.00   0.50    0.50    --   95.20 -61.00 -30.00  218
 32  \w    -13.00  26.00   0.50    0.50    --    0.00 -77.00  60.00   78
 33  \w      6.00  75.00   0.50    0.50    --   95.20 -82.00 150.00  138
 34  \w     90.00 126.00   0.50    0.50    --   95.20 -82.00   0.00   72
 35  \w     82.00 121.00   0.50    0.50    --   95.20  77.00-120.00   78
 36  \w    127.00 156.00   0.50    0.50    --   95.20  77.00-120.00   58
 37  \w     52.00 116.00   0.50    0.50    --   95.20 -82.00-150.00  128
 38  \w    101.00 127.00   0.50    0.50    --   95.20 -82.00 150.00   52
 39  \w     79.00 104.00   0.50    0.50    --   95.20 -82.00 -90.00   50
 40  \w     80.00 105.00   0.50    0.50    --   95.20 -82.00 -60.00   50
 41  \w     46.00 126.00   0.50    0.50    --   95.20 -82.00 120.00  160
;
_diffrn_measurement_device 'four-circle diffractometer'
_diffrn_measurement_device_type 'XtaLAB AFC12 (RINC): Kappa single'
_diffrn_measurement_method '\w scans'
_diffrn_orient_matrix_type 'CrysAlisPro convention (1999,Acta A55,543-557)'
_diffrn_orient_matrix_UB_11 -0.1630862000
_diffrn_orient_matrix_UB_12 0.0181122000
_diffrn_orient_matrix_UB_13 0.0451909000
_diffrn_orient_matrix_UB_21 -0.0118903000
_diffrn_orient_matrix_UB_22 -0.2022192000
_diffrn_orient_matrix_UB_23 0.0141831000
_diffrn_orient_matrix_UB_31 0.0447205000
_diffrn_orient_matrix_UB_32 0.0120512000
_diffrn_orient_matrix_UB_33 0.1695810000
_diffrn_radiation_monochromator graphite
_diffrn_radiation_probe x-ray
_diffrn_radiation_type CuK\a
_diffrn_radiation_wavelength 1.54184
_diffrn_reflns_av_R_equivalents 0.0488
_diffrn_reflns_av_unetI/netI 0.0242
_diffrn_reflns_Laue_measured_fraction_full 0.996
_diffrn_reflns_Laue_measured_fraction_max 0.986
_diffrn_reflns_limit_h_max 11
_diffrn_reflns_limit_h_min -9
_diffrn_reflns_limit_k_max 9
_diffrn_reflns_limit_k_min -9
_diffrn_reflns_limit_l_max 10
_diffrn_reflns_limit_l_min -9
_diffrn_reflns_number 7789
_diffrn_reflns_point_group_measured_fraction_full 0.996
_diffrn_reflns_point_group_measured_fraction_max 0.986
_diffrn_reflns_theta_full 67.684
_diffrn_reflns_theta_max 73.843
_diffrn_reflns_theta_min 4.868
_diffrn_source 'fine-focus sealed X-ray tube'
_diffrn_source_type 'Enhance (Cu) X-ray Source'
_exptl_absorpt_coefficient_mu 29.411
_exptl_absorpt_correction_T_max 1.00000
_exptl_absorpt_correction_T_min 0.20534
_exptl_absorpt_correction_type multi-scan
_exptl_absorpt_process_details
;
CrysAlisPro 1.171.39.28b (Rigaku Oxford Diffraction, 2015)
Empirical absorption correction using spherical harmonics,
 implemented in SCALE3 ABSPACK scaling algorithm.
;
_exptl_crystal_colour 'clear light pink'
_exptl_crystal_colour_lustre clear
_exptl_crystal_colour_modifier light
_exptl_crystal_colour_primary pink
_exptl_crystal_density_diffrn 3.245
_exptl_crystal_description block
_exptl_crystal_F_000 564
_exptl_crystal_preparation 'Magnetic properties'
_refine_diff_density_max 0.513
_refine_diff_density_min -2.567
_refine_diff_density_rms 0.240
_refine_ls_extinction_method none
_refine_ls_goodness_of_fit_ref 1.139
_refine_ls_hydrogen_treatment undef
_refine_ls_matrix_type full
_refine_ls_number_parameters 126
_refine_ls_number_reflns 1213
_refine_ls_number_restraints 0
_refine_ls_restrained_S_all 1.139
_refine_ls_R_factor_all 0.0352
_refine_ls_R_factor_gt 0.0348
_refine_ls_shift/su_max 0.000
_refine_ls_shift/su_mean 0.000
_refine_ls_structure_factor_coef Fsqd
_refine_ls_weighting_details 'w=1/[\s^2^(Fo^2^)+(0.0622P)^2^] where P=(Fo^2^+2Fc^2^)/3'
_refine_ls_weighting_scheme calc
_refine_ls_wR_factor_gt 0.0824
_refine_ls_wR_factor_ref 0.0827
_reflns_Friedel_coverage 0.000
_reflns_number_gt 1184
_reflns_number_total 1213
_reflns_threshold_expression 'I > 2\s(I)'
_cod_data_source_file d3dt02394j2.cif
_cod_data_source_block KCoB4O6F3
_cod_database_code 7713917
_shelx_shelxl_version_number 2014/7
_shelx_space_group_comment
;
The symmetry employed for this shelxl refinement is uniquely defined
by the following loop, which should always be used as a source of
symmetry information in preference to the above space-group names.
They are only intended as comments.
;
_reflns_odcompleteness_completeness 99.74
_reflns_odcompleteness_iscentric 1
_reflns_odcompleteness_theta 66.97
_olex2_refinement_description
;
;
_olex2_submission_special_instructions 'No special instructions were received'
_oxdiff_exptl_absorpt_empirical_details
;
Empirical correction (ABSPACK) includes:
- Absorption correction using spherical harmonics
- Frame scaling
;
_oxdiff_exptl_absorpt_empirical_full_max 3.648
_oxdiff_exptl_absorpt_empirical_full_min 0.496

loop_
_space_group_symop_operation_xyz
'x, y, z'
'-x, y+1/2, -z+1/2'
'-x, -y, -z'
'x, -y-1/2, z-1/2'

loop_
_atom_site_label
_atom_site_type_symbol
_atom_site_fract_x
_atom_site_fract_y
_atom_site_fract_z
_atom_site_U_iso_or_equiv
_atom_site_adp_type
_atom_site_occupancy
_atom_site_site_symmetry_order
_atom_site_calc_flag
_atom_site_refinement_flags_posn
_atom_site_refinement_flags_adp
_atom_site_refinement_flags_occupancy
_atom_site_disorder_assembly
_atom_site_disorder_group
Co1 Co -0.00906(4) -0.23562(4) 0.37959(3) 0.00206(16) Uani 1 1 d . . . . .
K1 K 0.51469(6) -0.23125(7) 0.37308(4) 0.00739(18) Uani 1 1 d . . . . .
F2 F 0.36337(13) 0.43442(15) 0.39447(12) 0.0054(3) Uani 1 1 d . . . . .
F1 F 0.35337(13) 0.07001(15) 0.35614(12) 0.0050(3) Uani 1 1 d . . . . .
F3 F 0.35459(11) 0.62042(16) 0.12096(11) 0.0054(3) Uani 1 1 d . . . . .
O4 O 0.14321(18) 0.5673(2) 0.46868(17) 0.0040(3) Uani 1 1 d . . . . .
O5 O 0.1354(2) 0.74541(15) 0.6903(2) 0.0034(4) Uani 1 1 d . . . . .
O1 O 0.14479(17) -0.0631(2) 0.46845(17) 0.0033(3) Uani 1 1 d . . . . .
O3 O 0.16417(16) 0.4397(2) 0.21887(16) 0.0031(3) Uani 1 1 d . . . . .
O6 O 0.13770(17) 0.4341(2) 0.71497(17) 0.0038(3) Uani 1 1 d . . . . .
O2 O 0.1566(2) 0.25087(15) 0.4378(2) 0.0033(4) Uiso 1 1 d . . . . .
B4 B 0.1423(3) 0.5820(3) 0.6244(3) 0.0043(5) Uiso 1 1 d . . . . .
B1 B 0.1969(3) 0.0805(3) 0.3735(2) 0.0042(5) Uani 1 1 d . . . . .
B2 B 0.2061(3) 0.4196(3) 0.3775(3) 0.0041(5) Uani 1 1 d . . . . .
B3 B 0.1991(3) 0.5908(3) 0.1234(2) 0.0036(5) Uani 1 1 d . . . . .

loop_
_atom_site_aniso_label
_atom_site_aniso_U_11
_atom_site_aniso_U_22
_atom_site_aniso_U_33
_atom_site_aniso_U_23
_atom_site_aniso_U_13
_atom_site_aniso_U_12
Co1 0.0014(2) 0.0023(2) 0.0025(3) -0.00010(10) 0.00090(16) -0.00047(10)
K1 0.0084(3) 0.0073(3) 0.0065(3) -0.00017(13) 0.0014(2) 0.00146(14)
F2 0.0024(6) 0.0065(6) 0.0072(5) 0.0010(4) -0.0001(4) -0.0009(4)
F1 0.0016(6) 0.0067(6) 0.0068(5) 0.0005(4) 0.0022(4) 0.0002(4)
F3 0.0027(5) 0.0076(6) 0.0060(5) 0.0005(4) 0.0004(4) -0.0011(4)
O4 0.0057(7) 0.0030(7) 0.0034(7) 0.0001(5) 0.0010(5) 0.0005(6)
O5 0.0037(8) 0.0034(7) 0.0033(7) 0.0007(4) 0.0010(6) -0.0003(4)
O1 0.0038(7) 0.0029(7) 0.0031(7) 0.0004(5) 0.0004(5) -0.0001(6)
O3 0.0037(7) 0.0027(7) 0.0029(7) 0.0012(5) 0.0010(5) -0.0008(5)
O6 0.0065(7) 0.0018(7) 0.0031(7) 0.0003(5) 0.0004(5) -0.0008(6)
B1 0.0057(12) 0.0047(12) 0.0020(10) 0.0002(8) 0.0005(8) 0.0006(9)
B2 0.0048(11) 0.0023(11) 0.0053(10) -0.0018(8) 0.0007(8) -0.0008(9)
B3 0.0043(10) 0.0028(12) 0.0038(10) 0.0002(8) 0.0009(8) 0.0011(8)

loop_
_atom_type_symbol
_atom_type_description
_atom_type_scat_dispersion_real
_atom_type_scat_dispersion_imag
_atom_type_scat_source
B B 0.0090 0.0039 'International Tables Vol C Tables 4.2.6.8 and 6.1.1.4'
Co Co -2.3653 3.6143 'International Tables Vol C Tables 4.2.6.8 and 6.1.1.4'
F F 0.0727 0.0534 'International Tables Vol C Tables 4.2.6.8 and 6.1.1.4'
K K 0.3868 1.0657 'International Tables Vol C Tables 4.2.6.8 and 6.1.1.4'
O O 0.0492 0.0322 'International Tables Vol C Tables 4.2.6.8 and 6.1.1.4'

loop_
_geom_angle_atom_site_label_1
_geom_angle_atom_site_label_2
_geom_angle_atom_site_label_3
_geom_angle
_geom_angle_site_symmetry_1
_geom_angle_site_symmetry_3
_geom_angle_publ_flag
O5 Co1 O4 82.07(6) 4_565 1_545 ?
O5 Co1 O3 96.68(6) 4_565 2_545 ?
O1 Co1 O4 82.51(7) . 1_545 ?
O1 Co1 O5 84.08(6) . 4_565 ?
O1 Co1 O3 101.90(7) . 2_545 ?
O1 Co1 O6 171.53(5) . 3_556 ?
O1 Co1 O2 100.46(6) . 3_556 ?
O3 Co1 O4 175.31(5) 2_545 1_545 ?
O6 Co1 O4 90.20(7) 3_556 1_545 ?
O6 Co1 O5 90.68(6) 3_556 4_565 ?
O6 Co1 O3 85.29(7) 3_556 2_545 ?
O6 Co1 O2 84.46(6) 3_556 3_556 ?
O2 Co1 O4 95.51(6) 3_556 1_545 ?
O2 Co1 O5 174.58(5) 3_556 4_565 ?
O2 Co1 O3 85.34(6) 3_556 2_545 ?
F2 K1 F2 69.90(4) 3_656 1_545 ?
F2 K1 F2 133.07(5) 3_656 2_645 ?
F2 K1 F2 128.21(3) 2_645 1_545 ?
F2 K1 F1 120.58(3) 1_545 3_656 ?
F2 K1 F1 93.25(4) 3_656 2_645 ?
F2 K1 F1 58.34(3) 3_656 3_656 ?
F2 K1 F1 108.64(4) 2_645 3_656 ?
F2 K1 F3 109.30(4) 3_656 2_645 ?
F2 K1 F3 57.29(3) 2_645 2_645 ?
F2 K1 F3 173.48(3) 1_545 2_645 ?
F2 K1 F3 123.16(4) 3_656 1_545 ?
F2 K1 O3 92.54(4) 3_656 2_645 ?
F2 K1 O3 44.59(3) 2_645 2_645 ?
F2 K1 O3 141.51(4) 1_545 2_645 ?
F2 K1 O2 94.36(4) 2_645 3_656 ?
F2 K1 O2 110.27(3) 1_545 3_656 ?
F2 K1 O2 43.44(4) 3_656 3_656 ?
F2 K1 B2 110.27(5) 3_656 2_645 ?
F2 K1 B2 131.60(5) 1_545 2_645 ?
F2 K1 B2 23.07(4) 2_645 2_645 ?
F1 K1 F2 136.01(3) . 3_656 ?
F1 K1 F2 58.83(4) 2_645 2_645 ?
F1 K1 F2 77.17(4) 2_645 1_545 ?
F1 K1 F2 78.33(4) . 2_645 ?
F1 K1 F2 118.91(4) . 1_545 ?
F1 K1 F1 129.39(5) 2_645 3_656 ?
F1 K1 F1 130.43(2) . 2_645 ?
F1 K1 F1 85.06(4) . 3_656 ?
F1 K1 F3 109.34(4) 2_645 2_645 ?
F1 K1 F3 56.77(3) 2_645 1_545 ?
F1 K1 F3 56.87(3) . 2_645 ?
F1 K1 F3 59.98(3) . 4_566 ?
F1 K1 F3 90.80(4) . 1_545 ?
F1 K1 O3 69.73(4) 2_645 2_645 ?
F1 K1 O3 97.73(4) . 2_645 ?
F1 K1 O3 70.81(4) 3_656 2_645 ?
F1 K1 O2 87.06(4) 2_645 3_656 ?
F1 K1 O2 122.30(3) . 3_656 ?
F1 K1 O2 42.91(4) 3_656 3_656 ?
F1 K1 B2 94.25(5) 3_656 2_645 ?
F1 K1 B2 54.45(4) 2_645 2_645 ?
F1 K1 B2 94.70(5) . 2_645 ?
F3 K1 F2 74.96(3) 1_545 2_645 ?
F3 K1 F2 135.59(4) 4_566 2_645 ?
F3 K1 F2 57.71(3) 1_545 1_545 ?
F3 K1 F2 78.58(3) 4_566 3_656 ?
F3 K1 F2 87.94(4) 4_566 1_545 ?
F3 K1 F1 56.52(3) 4_566 3_656 ?
F3 K1 F1 173.77(3) 1_545 3_656 ?
F3 K1 F1 164.80(4) 4_566 2_645 ?
F3 K1 F1 55.75(3) 2_645 3_656 ?
F3 K1 F3 125.24(3) 1_545 2_645 ?
F3 K1 F3 85.57(3) 4_566 2_645 ?
F3 K1 F3 117.31(4) 4_566 1_545 ?
F3 K1 O3 122.93(4) 4_566 2_645 ?
F3 K1 O3 44.31(3) 2_645 2_645 ?
F3 K1 O3 114.47(3) 1_545 2_645 ?
F3 K1 O2 95.40(4) 4_566 3_656 ?
F3 K1 O2 71.06(3) 2_645 3_656 ?
F3 K1 O2 142.88(4) 1_545 3_656 ?
F3 K1 B2 54.90(4) 2_645 2_645 ?
F3 K1 B2 90.73(4) 1_545 2_645 ?
F3 K1 B2 140.43(5) 4_566 2_645 ?
O3 K1 O2 50.30(4) 2_645 3_656 ?
O3 K1 B2 24.08(4) 2_645 2_645 ?
O2 K1 B2 71.83(5) 3_656 2_645 ?
K1 F2 K1 101.57(4) 3_656 2_655 ?
K1 F2 K1 98.37(3) 2_655 1_565 ?
K1 F2 K1 110.10(4) 3_656 1_565 ?
B2 F2 K1 115.24(11) . 3_656 ?
B2 F2 K1 122.26(11) . 1_565 ?
B2 F2 K1 105.37(11) . 2_655 ?
K1 F1 K1 105.13(4) . 2_655 ?
K1 F1 K1 100.49(4) 2_655 3_656 ?
K1 F1 K1 94.94(4) . 3_656 ?
B1 F1 K1 118.40(11) . 2_655 ?
B1 F1 K1 125.21(11) . . ?
B1 F1 K1 107.25(11) . 3_656 ?
K1 F3 K1 94.42(3) 4_565 2_655 ?
K1 F3 K1 97.92(3) 1_565 2_655 ?
K1 F3 K1 102.68(4) 4_565 1_565 ?
B3 F3 K1 123.31(10) . 1_565 ?
B3 F3 K1 104.99(11) . 2_655 ?
B3 F3 K1 125.75(11) . 4_565 ?
B4 O4 Co1 107.23(13) . 1_565 ?
B4 O4 B2 126.75(17) . . ?
B2 O4 Co1 124.55(12) . 1_565 ?
B4 O5 Co1 109.12(13) . 4_566 ?
B4 O5 B3 124.74(18) . 4_576 ?
B3 O5 Co1 125.39(12) 4_576 4_566 ?
B1 O1 Co1 118.74(12) . . ?
B1 O1 B3 122.07(17) . 4_566 ?
B3 O1 Co1 119.18(13) 4_566 . ?
Co1 O3 K1 104.07(6) 2 2_655 ?
B2 O3 Co1 119.89(13) . 2 ?
B2 O3 K1 87.76(12) . 2_655 ?
B2 O3 B3 125.26(16) . . ?
B3 O3 Co1 113.94(12) . 2 ?
B3 O3 K1 88.54(11) . 2_655 ?
B4 O6 Co1 112.22(13) . 3_556 ?
B4 O6 B1 125.90(17) . 4_566 ?
B1 O6 Co1 121.29(13) 4_566 3_556 ?
Co1 O2 K1 100.84(6) 3_556 3_656 ?
B1 O2 Co1 114.10(12) . 3_556 ?
B1 O2 K1 85.90(12) . 3_656 ?
B2 O2 Co1 121.65(13) . 3_556 ?
B2 O2 K1 86.76(13) . 3_656 ?
B2 O2 B1 124.2(2) . . ?
O4 B4 O6 120.62(18) . . ?
O5 B4 O4 119.64(19) . . ?
O5 B4 O6 119.58(18) . . ?
F1 B1 O1 110.14(17) . . ?
F1 B1 O6 104.67(16) . 4_565 ?
F1 B1 O2 109.92(18) . . ?
O1 B1 O6 111.11(17) . 4_565 ?
O1 B1 O2 111.24(18) . . ?
O2 B1 O6 109.56(18) . 4_565 ?
F2 B2 K1 51.56(9) . 2_655 ?
F2 B2 O4 105.54(16) . . ?
F2 B2 O3 110.50(18) . . ?
F2 B2 O2 109.77(18) . . ?
O4 B2 K1 148.16(15) . 2_655 ?
O3 B2 K1 68.16(11) . 2_655 ?
O3 B2 O4 109.54(17) . . ?
O3 B2 O2 111.05(17) . . ?
O2 B2 K1 99.37(13) . 2_655 ?
O2 B2 O4 110.30(18) . . ?
F3 B3 K1 52.21(9) . 2_655 ?
F3 B3 O5 105.08(17) . 4_575 ?
F3 B3 O1 109.97(16) . 4_565 ?
F3 B3 O3 110.43(17) . . ?
O5 B3 K1 148.27(14) 4_575 2_655 ?
O1 B3 K1 98.95(12) 4_565 2_655 ?
O1 B3 O5 110.75(17) 4_565 4_575 ?
O3 B3 K1 67.43(11) . 2_655 ?
O3 B3 O5 110.15(16) . 4_575 ?
O3 B3 O1 110.35(17) . 4_565 ?

loop_
_geom_bond_atom_site_label_1
_geom_bond_atom_site_label_2
_geom_bond_distance
_geom_bond_site_symmetry_2
_geom_bond_publ_flag
Co1 O4 2.1789(16) 1_545 ?
Co1 O5 2.1160(19) 4_565 ?
Co1 O1 2.0645(16) . ?
Co1 O3 2.1186(15) 2_545 ?
Co1 O6 2.0754(16) 3_556 ?
Co1 O2 2.0913(18) 3_556 ?
K1 F2 2.7798(11) 3_656 ?
K1 F2 2.8798(12) 2_645 ?
K1 F2 2.8875(12) 1_545 ?
K1 F1 2.9218(11) 3_656 ?
K1 F1 2.7812(11) 2_645 ?
K1 F1 2.7158(12) . ?
K1 F3 2.8702(11) 1_545 ?
K1 F3 2.7453(11) 4_566 ?
K1 F3 2.9168(13) 2_645 ?
K1 O3 3.2932(16) 2_645 ?
K1 O2 3.4155(19) 3_656 ?
K1 B2 3.545(3) 2_645 ?
F2 K1 2.7799(11) 3_656 ?
F2 K1 2.8875(12) 1_565 ?
F2 K1 2.8798(12) 2_655 ?
F2 B2 1.441(3) . ?
F1 K1 2.9218(11) 3_656 ?
F1 K1 2.7812(11) 2_655 ?
F1 B1 1.432(3) . ?
F3 K1 2.9167(13) 2_655 ?
F3 K1 2.8701(11) 1_565 ?
F3 K1 2.7453(11) 4_565 ?
F3 B3 1.430(2) . ?
O4 Co1 2.1789(16) 1_565 ?
O4 B4 1.368(3) . ?
O4 B2 1.488(3) . ?
O5 Co1 2.1160(19) 4_566 ?
O5 B4 1.367(3) . ?
O5 B3 1.489(3) 4_576 ?
O1 B1 1.449(3) . ?
O1 B3 1.458(3) 4_566 ?
O3 Co1 2.1186(15) 2 ?
O3 K1 3.2932(16) 2_655 ?
O3 B2 1.447(3) . ?
O3 B3 1.452(3) . ?
O6 Co1 2.0754(16) 3_556 ?
O6 B4 1.373(3) . ?
O6 B1 1.492(3) 4_566 ?
O2 Co1 2.0912(18) 3_556 ?
O2 K1 3.4156(19) 3_656 ?
O2 B1 1.454(3) . ?
O2 B2 1.454(3) . ?
B1 O6 1.492(3) 4_565 ?
B2 K1 3.545(3) 2_655 ?
B3 K1 3.565(2) 2_655 ?
B3 O5 1.489(3) 4_575 ?
B3 O1 1.458(3) 4_565 ?
